data_7031564
loop_
_publ_author_name
'Manikandamathavan, V. M.'
'Weyherm\"uller, T'
'Parameswari, R. P.'
'Sathishkumar, M.'
'Subramanian, V.'
'Nair, Balachandran Unni'

_publ_section_title
;
 DNA/protein interaction and cytotoxic activity of imidazole terpyridine
 derived Cu(ii)/Zn(ii) metal complexes.
;
_journal_issue 34
_journal_name_full 'Dalton transactions (Cambridge, England : 2003)'
_journal_page_first 13018
_journal_paper_doi 10.1039/c4dt01378f
_journal_volume 43
_journal_year 2014
_chemical_formula_moiety 'C20 H18 Cu N5 O3, N O3, 2(H2O)'
_chemical_formula_sum 'C20 H22 Cu N6 O8'
_chemical_formula_weight 537.98
_chemical_name_systematic
;
?
;
_space_group_IT_number 14
_symmetry_cell_setting monoclinic
_symmetry_space_group_name_Hall '-P 2yn'
_symmetry_space_group_name_H-M 'P 1 21/n 1'
_atom_sites_solution_hydrogens geom
_atom_sites_solution_primary direct
_atom_sites_solution_secondary difmap
_audit_creation_method SHELXL-97
_cell_angle_alpha 90.00
_cell_angle_beta 102.509(3)
_cell_angle_gamma 90.00
_cell_formula_units_Z 4
_cell_length_a 7.0908(13)
_cell_length_b 22.814(4)
_cell_length_c 14.215(3)
_cell_measurement_reflns_used 9298
_cell_measurement_temperature 100(2)
_cell_measurement_theta_max 34.9928
_cell_measurement_theta_min 2.9426
_cell_volume 2245.0(7)
_computing_cell_refinement 'SAINT software (Bruker AXS, 2004)'
_computing_data_collection 'APEX2 (Bruker AXS, 2008)'
_computing_data_reduction 'SAINT software (Bruker AXS, 2004)'
_computing_structure_refinement 'SHELXL-97 (G. M. Sheldrick, 2008)'
_computing_structure_solution 'SHELXS-97 (G. M. Sheldrick, 2008)'
_diffrn_ambient_temperature 100(2)
_diffrn_detector_area_resol_mean 66.67
_diffrn_measured_fraction_theta_full 1.000
_diffrn_measured_fraction_theta_max 1.000
_diffrn_measurement_device_type 'Bruker-AXS Kappa Mach3 APEX-II'
_diffrn_measurement_method 'CCD \f- and \w-scans'
_diffrn_radiation_monochromator 'Incoatec Helios mirrors'
_diffrn_radiation_source '0.2 x 2mm^2^ focus rotating anode'
_diffrn_radiation_type MoK\a
_diffrn_radiation_wavelength 0.71073
_diffrn_reflns_av_R_equivalents 0.0311
_diffrn_reflns_av_sigmaI/netI 0.0175
_diffrn_reflns_limit_h_max 11
_diffrn_reflns_limit_h_min -11
_diffrn_reflns_limit_k_max 36
_diffrn_reflns_limit_k_min -36
_diffrn_reflns_limit_l_max 22
_diffrn_reflns_limit_l_min -22
_diffrn_reflns_number 70422
_diffrn_reflns_theta_full 35.00
_diffrn_reflns_theta_max 35.00
_diffrn_reflns_theta_min 1.79
_exptl_absorpt_coefficient_mu 1.034
_exptl_absorpt_correction_T_max 0.97261
_exptl_absorpt_correction_T_min 0.94899
_exptl_absorpt_correction_type gaussian
_exptl_absorpt_process_details 'SADABS (Bruker AXS, 2008)'
_exptl_crystal_colour green
_exptl_crystal_density_diffrn 1.592
_exptl_crystal_density_method 'not measured'
_exptl_crystal_description 'transparent block'
_exptl_crystal_F_000 1108
_exptl_crystal_size_max 0.05
_exptl_crystal_size_mid 0.04
_exptl_crystal_size_min 0.03
_refine_diff_density_max 0.996
_refine_diff_density_min -0.322
_refine_diff_density_rms 0.076
_refine_ls_extinction_method none
_refine_ls_goodness_of_fit_ref 1.039
_refine_ls_hydrogen_treatment mixed
_refine_ls_matrix_type full
_refine_ls_number_parameters 335
_refine_ls_number_reflns 9892
_refine_ls_number_restraints 6
_refine_ls_restrained_S_all 1.039
_refine_ls_R_factor_all 0.0335
_refine_ls_R_factor_gt 0.0288
_refine_ls_shift/su_max 0.001
_refine_ls_shift/su_mean 0.000
_refine_ls_structure_factor_coef Fsqd
_refine_ls_weighting_details 'calc w=1/[\s^2^(Fo^2^)+(0.0472P)^2^+0.7456P] where P=(Fo^2^+2Fc^2^)/3'
_refine_ls_weighting_scheme calc
_refine_ls_wR_factor_gt 0.0792
_refine_ls_wR_factor_ref 0.0828
_reflns_number_gt 8835
_reflns_number_total 9892
_reflns_threshold_expression >2sigma(I)
_cod_data_source_file c4dt01378f2.cif
_cod_data_source_block 7032
_cod_depositor_comments 'Adding full bibliography for 7031564.cif.'
_cod_original_cell_volume 2244.9(7)
_cod_original_sg_symbol_H-M 'P 21/n'
_cod_database_code 7031564

loop_
_symmetry_equiv_pos_as_xyz
'x, y, z'
'-x+1/2, y+1/2, -z+1/2'
'-x, -y, -z'
'x-1/2, -y-1/2, z-1/2'

loop_
_atom_site_label
_atom_site_type_symbol
_atom_site_fract_x
_atom_site_fract_y
_atom_site_fract_z
_atom_site_U_iso_or_equiv
_atom_site_adp_type
_atom_site_occupancy
_atom_site_symmetry_multiplicity
_atom_site_calc_flag
_atom_site_refinement_flags
Cu1 Cu 0.175528(15) 0.120374(5) 0.305919(7) 0.01247(3) Uani 1 1 d .
N1 N 0.06585(11) 0.17233(3) 0.18887(5) 0.01412(12) Uani 1 1 d .
C2 C -0.01406(14) 0.22516(4) 0.18930(7) 0.01768(15) Uani 1 1 d .
H2 H -0.0264 0.2416 0.2491 0.021 Uiso 1 1 calc R
C3 C -0.08013(15) 0.25716(4) 0.10528(7) 0.02017(16) Uani 1 1 d .
H3 H -0.1381 0.2945 0.1075 0.024 Uiso 1 1 calc R
C4 C -0.05971(15) 0.23340(4) 0.01817(7) 0.02005(16) Uani 1 1 d .
H4 H -0.1037 0.2544 -0.0402 0.024 Uiso 1 1 calc R
C5 C 0.02575(14) 0.17860(4) 0.01722(6) 0.01703(15) Uani 1 1 d .
H5 H 0.0430 0.1618 -0.0415 0.020 Uiso 1 1 calc R
C6 C 0.08523(12) 0.14898(4) 0.10373(6) 0.01336(13) Uani 1 1 d .
C7 C 0.16352(12) 0.08873(4) 0.11174(6) 0.01221(12) Uani 1 1 d .
C8 C 0.19524(12) 0.05394(4) 0.03641(6) 0.01317(13) Uani 1 1 d .
H8 H 0.1721 0.0688 -0.0275 0.016 Uiso 1 1 calc R
C9 C 0.26205(12) -0.00346(4) 0.05671(6) 0.01237(12) Uani 1 1 d .
C10 C 0.29159(13) -0.02441(4) 0.15154(6) 0.01410(13) Uani 1 1 d .
H10 H 0.3345 -0.0634 0.1667 0.017 Uiso 1 1 calc R
C11 C 0.25687(12) 0.01304(4) 0.22267(6) 0.01296(13) Uani 1 1 d .
N12 N 0.19755(10) 0.06803(3) 0.20192(5) 0.01268(11) Uani 1 1 d .
C13 C 0.27093(13) -0.00210(4) 0.32512(6) 0.01395(13) Uani 1 1 d .
C14 C 0.30886(15) -0.05818(4) 0.36206(6) 0.01800(15) Uani 1 1 d .
H14 H 0.3372 -0.0892 0.3227 0.022 Uiso 1 1 calc R
C15 C 0.30435(15) -0.06798(4) 0.45827(7) 0.02046(17) Uani 1 1 d .
H15 H 0.3290 -0.1060 0.4855 0.025 Uiso 1 1 calc R
C16 C 0.26355(15) -0.02166(5) 0.51411(7) 0.02007(16) Uani 1 1 d .
H16 H 0.2576 -0.0277 0.5795 0.024 Uiso 1 1 calc R
C17 C 0.23160(14) 0.03359(4) 0.47269(6) 0.01745(15) Uani 1 1 d .
H17 H 0.2070 0.0655 0.5113 0.021 Uiso 1 1 calc R
N18 N 0.23440(11) 0.04332(3) 0.37998(5) 0.01461(12) Uani 1 1 d .
C19 C 0.29880(12) -0.04224(4) -0.01883(6) 0.01301(13) Uani 1 1 d .
N20 N 0.26149(11) -0.02785(3) -0.11392(5) 0.01462(12) Uani 1 1 d .
H20 H 0.2135 0.0056 -0.1393 0.018 Uiso 1 1 calc R
C21 C 0.31215(13) -0.07481(4) -0.16301(6) 0.01693(15) Uani 1 1 d .
H21 H 0.3023 -0.0779 -0.2305 0.020 Uiso 1 1 calc R
C22 C 0.37993(14) -0.11652(4) -0.09476(7) 0.01748(15) Uani 1 1 d .
H22 H 0.4261 -0.1541 -0.1078 0.021 Uiso 1 1 calc R
N23 N 0.37158(11) -0.09621(3) -0.00475(6) 0.01543(13) Uani 1 1 d .
O41 O 0.13632(10) 0.17002(3) 0.40902(5) 0.01790(12) Uani 1 1 d .
C42 C -0.03962(13) 0.17042(4) 0.41810(6) 0.01522(14) Uani 1 1 d .
O43 O -0.16439(10) 0.13747(3) 0.37028(5) 0.01917(12) Uani 1 1 d .
C44 C -0.08728(17) 0.21271(6) 0.48946(9) 0.0283(2) Uani 1 1 d .
H44A H -0.2278 0.2168 0.4792 0.042 Uiso 1 1 calc R
H44B H -0.0298 0.2509 0.4813 0.042 Uiso 1 1 calc R
H44C H -0.0356 0.1982 0.5548 0.042 Uiso 1 1 calc R
O30 O 0.45751(11) 0.16426(4) 0.30699(7) 0.02428(15) Uani 1 1 d D
H30A H 0.5704(15) 0.1584(9) 0.3302(13) 0.036 Uiso 1 1 d D
H30B H 0.451(3) 0.1995(4) 0.2995(14) 0.036 Uiso 1 1 d D
N50 N 0.18002(14) 0.09180(4) 0.74132(6) 0.02167(16) Uani 1 1 d .
O51 O 0.19161(16) 0.14377(5) 0.71379(9) 0.0399(2) Uani 1 1 d .
O52 O 0.2521(2) 0.05111(5) 0.70458(8) 0.0500(3) Uani 1 1 d .
O53 O 0.09617(13) 0.08197(4) 0.80891(6) 0.02516(15) Uani 1 1 d .
O60 O 0.41876(15) -0.16590(4) 0.16417(7) 0.02948(17) Uani 1 1 d D
H60A H 0.5317(15) -0.1632(9) 0.1923(14) 0.044 Uiso 1 1 d D
H60B H 0.417(3) -0.1492(8) 0.1128(9) 0.044 Uiso 1 1 d D
O70 O 0.40474(15) 0.28318(4) 0.27502(8) 0.03306(19) Uani 1 1 d D
H70A H 0.485(2) 0.3067(8) 0.2635(16) 0.050 Uiso 1 1 d D
H70B H 0.313(2) 0.3006(8) 0.2887(15) 0.050 Uiso 1 1 d D

loop_
_atom_site_aniso_label
_atom_site_aniso_U_11
_atom_site_aniso_U_22
_atom_site_aniso_U_33
_atom_site_aniso_U_23
_atom_site_aniso_U_13
_atom_site_aniso_U_12
Cu1 0.01362(5) 0.01303(5) 0.01088(5) -0.00229(3) 0.00290(3) -0.00013(3)
N1 0.0145(3) 0.0132(3) 0.0143(3) -0.0021(2) 0.0024(2) 0.0003(2)
C2 0.0198(4) 0.0145(3) 0.0182(4) -0.0029(3) 0.0030(3) 0.0023(3)
C3 0.0229(4) 0.0151(4) 0.0219(4) -0.0003(3) 0.0036(3) 0.0046(3)
C4 0.0230(4) 0.0169(4) 0.0198(4) 0.0028(3) 0.0038(3) 0.0037(3)
C5 0.0206(4) 0.0156(4) 0.0150(3) 0.0015(3) 0.0039(3) 0.0024(3)
C6 0.0138(3) 0.0128(3) 0.0134(3) -0.0004(2) 0.0028(2) 0.0002(2)
C7 0.0131(3) 0.0120(3) 0.0117(3) -0.0006(2) 0.0031(2) -0.0007(2)
C8 0.0150(3) 0.0132(3) 0.0115(3) -0.0007(2) 0.0035(2) -0.0003(3)
C9 0.0137(3) 0.0122(3) 0.0117(3) -0.0013(2) 0.0037(2) -0.0014(2)
C10 0.0177(3) 0.0127(3) 0.0123(3) -0.0002(2) 0.0040(3) -0.0004(3)
C11 0.0148(3) 0.0130(3) 0.0114(3) -0.0001(2) 0.0035(2) -0.0007(2)
N12 0.0141(3) 0.0128(3) 0.0113(3) -0.0005(2) 0.0031(2) -0.0004(2)
C13 0.0163(3) 0.0143(3) 0.0116(3) -0.0001(2) 0.0039(2) -0.0005(3)
C14 0.0245(4) 0.0155(4) 0.0146(3) 0.0016(3) 0.0055(3) -0.0001(3)
C15 0.0272(4) 0.0187(4) 0.0161(4) 0.0041(3) 0.0061(3) -0.0006(3)
C16 0.0242(4) 0.0234(4) 0.0137(3) 0.0031(3) 0.0066(3) -0.0002(3)
C17 0.0201(4) 0.0212(4) 0.0118(3) -0.0006(3) 0.0050(3) 0.0004(3)
N18 0.0164(3) 0.0164(3) 0.0114(3) -0.0007(2) 0.0037(2) 0.0001(2)
C19 0.0143(3) 0.0132(3) 0.0121(3) -0.0015(2) 0.0041(2) -0.0015(2)
N20 0.0172(3) 0.0154(3) 0.0117(3) -0.0017(2) 0.0041(2) -0.0011(2)
C21 0.0191(4) 0.0182(4) 0.0145(3) -0.0056(3) 0.0061(3) -0.0033(3)
C22 0.0198(4) 0.0152(4) 0.0187(4) -0.0053(3) 0.0070(3) -0.0021(3)
N23 0.0182(3) 0.0128(3) 0.0162(3) -0.0018(2) 0.0056(2) -0.0008(2)
O41 0.0165(3) 0.0199(3) 0.0178(3) -0.0067(2) 0.0048(2) -0.0017(2)
C42 0.0172(3) 0.0149(3) 0.0139(3) -0.0016(3) 0.0040(3) 0.0008(3)
O43 0.0164(3) 0.0214(3) 0.0191(3) -0.0031(2) 0.0026(2) -0.0020(2)
C44 0.0257(5) 0.0318(5) 0.0301(5) -0.0111(4) 0.0121(4) 0.0002(4)
O30 0.0143(3) 0.0180(3) 0.0396(4) -0.0001(3) 0.0035(3) -0.0016(2)
N50 0.0244(4) 0.0230(4) 0.0190(3) 0.0049(3) 0.0079(3) 0.0029(3)
O51 0.0406(5) 0.0299(5) 0.0545(6) 0.0228(4) 0.0221(5) 0.0059(4)
O52 0.0829(9) 0.0426(6) 0.0340(5) 0.0079(4) 0.0335(6) 0.0308(6)
O53 0.0324(4) 0.0273(4) 0.0187(3) 0.0054(3) 0.0120(3) 0.0044(3)
O60 0.0395(5) 0.0208(4) 0.0271(4) 0.0074(3) 0.0050(3) -0.0002(3)
O70 0.0347(5) 0.0197(4) 0.0476(5) 0.0008(4) 0.0152(4) -0.0027(3)

loop_
_atom_type_symbol
_atom_type_description
_atom_type_scat_dispersion_real
_atom_type_scat_dispersion_imag
_atom_type_scat_source
C C 0.0033 0.0016 'International Tables Vol C Tables 4.2.6.8 and 6.1.1.4'
H H 0.0000 0.0000 'International Tables Vol C Tables 4.2.6.8 and 6.1.1.4'
N N 0.0061 0.0033 'International Tables Vol C Tables 4.2.6.8 and 6.1.1.4'
Cu Cu 0.3201 1.2651 'International Tables Vol C Tables 4.2.6.8 and 6.1.1.4'
O O 0.0106 0.0060 'International Tables Vol C Tables 4.2.6.8 and 6.1.1.4'

loop_
_exptl_crystal_face_index_h
_exptl_crystal_face_index_k
_exptl_crystal_face_index_l
_exptl_crystal_face_perp_dist
0.00 1.00 -1.00 0.0200
0.00 -1.00 1.00 0.0200
1.00 0.00 0.00 0.0200
-1.00 0.00 0.00 0.0100
0.00 2.00 1.00 0.0200
0.00 -1.00 0.00 0.0300

loop_
_geom_angle_atom_site_label_1
_geom_angle_atom_site_label_2
_geom_angle_atom_site_label_3
_geom_angle
O41 Cu1 N12 176.01(3)
O41 Cu1 N18 99.28(3)
N12 Cu1 N18 79.71(3)
O41 Cu1 N1 100.72(3)
N12 Cu1 N1 79.40(3)
N18 Cu1 N1 155.84(3)
O41 Cu1 O30 90.44(3)
N12 Cu1 O30 93.54(3)
N18 Cu1 O30 107.41(3)
N1 Cu1 O30 85.88(3)
C2 N1 C6 118.99(8)
C2 N1 Cu1 127.24(6)
C6 N1 Cu1 113.74(6)
N1 C2 C3 122.35(9)
C4 C3 C2 118.69(9)
C3 C4 C5 119.33(9)
C6 C5 C4 118.62(8)
N1 C6 C5 122.01(8)
N1 C6 C7 113.92(7)
C5 C6 C7 123.98(8)
N12 C7 C8 120.72(8)
N12 C7 C6 112.89(7)
C8 C7 C6 126.35(7)
C7 C8 C9 118.62(7)
C8 C9 C10 119.32(7)
C8 C9 C19 121.46(7)
C10 C9 C19 119.21(8)
C11 C10 C9 118.55(8)
N12 C11 C10 121.01(8)
N12 C11 C13 112.81(7)
C10 C11 C13 126.13(8)
C11 N12 C7 121.73(7)
C11 N12 Cu1 119.02(6)
C7 N12 Cu1 119.15(6)
N18 C13 C14 122.21(8)
N18 C13 C11 114.05(8)
C14 C13 C11 123.67(8)
C13 C14 C15 118.41(9)
C16 C15 C14 119.40(9)
C17 C16 C15 118.89(8)
N18 C17 C16 122.08(9)
C17 N18 C13 118.98(8)
C17 N18 Cu1 127.12(7)
C13 N18 Cu1 113.84(6)
N23 C19 N20 110.96(7)
N23 C19 C9 125.10(8)
N20 C19 C9 123.95(8)
C19 N20 C21 107.57(8)
N20 C21 C22 105.87(8)
C21 C22 N23 110.24(8)
C19 N23 C22 105.37(8)
C42 O41 Cu1 112.71(6)
O43 C42 O41 122.20(8)
O43 C42 C44 121.56(9)
O41 C42 C44 116.24(8)
O52 N50 O53 119.99(10)
O52 N50 O51 121.26(11)
O53 N50 O51 118.73(10)

loop_
_geom_bond_atom_site_label_1
_geom_bond_atom_site_label_2
_geom_bond_distance
Cu1 O41 1.9196(7)
Cu1 N12 1.9329(8)
Cu1 N18 2.0451(8)
Cu1 N1 2.0536(8)
Cu1 O30 2.2333(8)
N1 C2 1.3325(12)
N1 C6 1.3562(11)
C2 C3 1.3915(14)
C3 C4 1.3877(15)
C4 C5 1.3906(13)
C5 C6 1.3864(12)
C6 C7 1.4776(12)
C7 N12 1.3380(11)
C7 C8 1.3898(11)
C8 C9 1.4012(12)
C9 C10 1.4026(12)
C9 C19 1.4576(12)
C10 C11 1.3859(12)
C11 N12 1.3356(11)
C11 C13 1.4790(12)
C13 N18 1.3552(11)
C13 C14 1.3871(13)
C14 C15 1.3931(13)
C15 C16 1.3891(15)
C16 C17 1.3890(14)
C17 N18 1.3408(11)
C19 N23 1.3334(12)
C19 N20 1.3601(11)
N20 C21 1.3682(12)
C21 C22 1.3697(14)
C22 N23 1.3740(12)
O41 C42 1.2818(11)
C42 O43 1.2447(11)
C42 C44 1.4907(14)
N50 O52 1.2293(13)
N50 O53 1.2548(11)
N50 O51 1.2568(13)

loop_
_geom_hbond_atom_site_label_D
_geom_hbond_atom_site_label_H
_geom_hbond_atom_site_label_A
_geom_hbond_distance_DH
_geom_hbond_distance_HA
_geom_hbond_distance_DA
_geom_hbond_angle_DHA
_geom_hbond_site_symmetry_A
N20 H20 O53 0.88 2.00 2.8805(12) 176.8 1_554
O30 H30A O43 0.808(9) 1.904(10) 2.7067(12) 172(2) 1_655
O30 H30B O70 0.811(9) 1.955(9) 2.7628(13) 173.8(19) .
O60 H60A O51 0.817(9) 2.166(10) 2.9701(16) 168(2) 3_656
O60 H60B N23 0.821(9) 2.031(10) 2.8386(12) 168(2) .
O70 H70A O51 0.825(9) 2.090(10) 2.9050(15) 170(2) 4_665
O70 H70B O60 0.818(9) 2.054(10) 2.8666(15) 172(2) 2
